data_4071287
loop_
_publ_author_name
'Mart\'inez, Gema'
'Pedrosa, Sergio'
'Tabernero, Vanessa'
'Mosquera, Marta E. G.'
'Cuenca, Tom\'as'

_publ_section_title
;
 Controlled Synthesis of Novel Aryloxide Polynuclear Aluminum Species.
 Study of Their Catalytic Properties in Polymerization Processes&#x2020;
;
_journal_issue 10
_journal_name_full Organometallics
_journal_page_first 2300
_journal_paper_doi 10.1021/om800086a
_journal_volume 27
_journal_year 2008
_chemical_formula_sum 'C20 H18 Al2 F12 O2'
_chemical_formula_weight 572.30
_chemical_name_systematic
;
 ?
;
_space_group_IT_number 14
_symmetry_cell_setting monoclinic
_symmetry_Int_Tables_number 14
_symmetry_space_group_name_Hall '-P 2yn'
_symmetry_space_group_name_H-M 'P 1 21/n 1'
_atom_sites_solution_hydrogens geom
_atom_sites_solution_primary direct
_atom_sites_solution_secondary difmap
_audit_creation_method SHELXL-97
_cell_angle_alpha 90.00
_cell_angle_beta 92.638(15)
_cell_angle_gamma 90.00
_cell_formula_units_Z 2
_cell_length_a 9.9720(16)
_cell_length_b 7.6787(10)
_cell_length_c 17.488(3)
_cell_measurement_reflns_used 48
_cell_measurement_temperature 200(2)
_cell_measurement_theta_max 21.531
_cell_measurement_theta_min 4.143
_cell_volume 1337.7(4)
_computing_cell_refinement 'Dirax/lsq (Duisenberg & Schreurs, 1989-2000)'
_computing_data_collection 'Collect (Nonius BV, 1997-2000)'
_computing_data_reduction 'EvalCCD (Duisenberg & Schreurs 1990-2000)'
_computing_molecular_graphics 'Ortep-3 for Windows (Farrugia, 1997)'
_computing_publication_material 'WinGX publication routines (Farrugia, 1999)'
_computing_structure_refinement 'SHELXL-97 (Sheldrick, 1997)'
_computing_structure_solution 'SHELXS-86 (Sheldrick, 1986)'
_diffrn_ambient_temperature 200(2)
_diffrn_measured_fraction_theta_full 0.990
_diffrn_measured_fraction_theta_max 0.990
_diffrn_radiation_monochromator graphite
_diffrn_radiation_source 'fine-focus sealed tube'
_diffrn_radiation_type MoK\a
_diffrn_radiation_wavelength 0.71073
_diffrn_reflns_av_R_equivalents 0.0532
_diffrn_reflns_av_sigmaI/netI 0.0456
_diffrn_reflns_limit_h_max 12
_diffrn_reflns_limit_h_min -12
_diffrn_reflns_limit_k_max 9
_diffrn_reflns_limit_k_min -9
_diffrn_reflns_limit_l_max 22
_diffrn_reflns_limit_l_min -22
_diffrn_reflns_number 27149
_diffrn_reflns_theta_full 27.50
_diffrn_reflns_theta_max 27.50
_diffrn_reflns_theta_min 3.35
_exptl_absorpt_coefficient_mu 0.207
_exptl_absorpt_correction_T_max 0.927
_exptl_absorpt_correction_T_min 0.658
_exptl_absorpt_correction_type multi-scan
_exptl_absorpt_process_details
;
 R.H. Blessing, Acta Cryst. (1995), A51, 33-38
;
_exptl_crystal_colour white
_exptl_crystal_density_diffrn 1.421
_exptl_crystal_density_method 'not measured'
_exptl_crystal_description prism
_exptl_crystal_F_000 576
_exptl_crystal_size_max 0.43
_exptl_crystal_size_mid 0.41
_exptl_crystal_size_min 0.37
_refine_diff_density_max 0.364
_refine_diff_density_min -0.343
_refine_diff_density_rms 0.055
_refine_ls_extinction_coef 0.014(3)
_refine_ls_extinction_expression Fc^*^=kFc[1+0.001xFc^2^\l^3^/sin(2\q)]^-1/4^
_refine_ls_extinction_method SHELXL
_refine_ls_goodness_of_fit_ref 1.052
_refine_ls_hydrogen_treatment constr
_refine_ls_matrix_type full
_refine_ls_number_parameters 191
_refine_ls_number_reflns 3035
_refine_ls_number_restraints 136
_refine_ls_restrained_S_all 1.056
_refine_ls_R_factor_all 0.0960
_refine_ls_R_factor_gt 0.0555
_refine_ls_shift/su_max 0.000
_refine_ls_shift/su_mean 0.000
_refine_ls_structure_factor_coef Fsqd
_refine_ls_weighting_details 'calc w=1/[\s^2^(Fo^2^)+(0.0694P)^2^+0.9173P] where P=(Fo^2^+2Fc^2^)/3'
_refine_ls_weighting_scheme calc
_refine_ls_wR_factor_gt 0.1405
_refine_ls_wR_factor_ref 0.1593
_reflns_number_gt 1983
_reflns_number_total 3035
_reflns_threshold_expression >2sigma(I)
_cod_data_source_file om800086a-file003.cif
_cod_data_source_block 1
_cod_original_cell_volume 1337.7(3)
_cod_original_sg_symbol_H-M 'P 21/n'
_cod_database_code 4071287

loop_
_symmetry_equiv_pos_as_xyz
'x, y, z'
'-x+1/2, y+1/2, -z+1/2'
'-x, -y, -z'
'x-1/2, -y-1/2, z-1/2'

loop_
_atom_site_label
_atom_site_type_symbol
_atom_site_fract_x
_atom_site_fract_y
_atom_site_fract_z
_atom_site_U_iso_or_equiv
_atom_site_adp_type
_atom_site_occupancy
_atom_site_symmetry_multiplicity
_atom_site_calc_flag
_atom_site_refinement_flags
Al1 Al 0.63281(8) 0.07529(11) -0.00646(4) 0.0367(3) Uani 1 1 d U
O1 O 0.49830(18) 0.0483(2) 0.06473(9) 0.0370(4) Uani 1 1 d U
C3 C 0.5029(2) 0.0973(3) 0.14143(12) 0.0294(5) Uani 1 1 d U
C8 C 0.4379(2) 0.2484(3) 0.16302(13) 0.0327(5) Uani 1 1 d U
H8 H 0.3917 0.3165 0.1266 0.039 Uiso 1 1 calc R
C5 C 0.5780(3) 0.0472(3) 0.27216(14) 0.0369(6) Uani 1 1 d U
C6 C 0.5134(3) 0.1975(3) 0.29486(13) 0.0361(6) Uani 1 1 d U
H6 H 0.5174 0.2313 0.3460 0.043 Uiso 1 1 calc R
C7 C 0.4428(3) 0.2968(3) 0.24009(14) 0.0348(5) Uani 1 1 d U
C4 C 0.5731(3) -0.0054(3) 0.19565(14) 0.0345(5) Uani 1 1 d U
H4 H 0.6157 -0.1070 0.1811 0.041 Uiso 1 1 calc R
F6 F 0.5928(3) -0.0791(4) 0.39465(13) 0.1241(12) Uani 1 1 d U
F5 F 0.6923(3) -0.2131(3) 0.30788(13) 0.0944(8) Uani 1 1 d U
C11 C 0.6568(4) -0.0569(5) 0.33173(17) 0.0591(8) Uani 1 1 d U
C10 C 0.3705(4) 0.4583(4) 0.26351(18) 0.0547(7) Uani 1 1 d U
C2 C 0.7883(3) -0.0671(5) 0.02237(19) 0.0655(10) Uani 1 1 d U
H2A H 0.8523 0.0014 0.0520 0.098 Uiso 1 1 calc R
H2B H 0.8288 -0.1086 -0.0229 0.098 Uiso 1 1 calc R
H2C H 0.7607 -0.1645 0.0523 0.098 Uiso 1 1 calc R
F4 F 0.7740(3) 0.0230(4) 0.35237(17) 0.1138(10) Uani 1 1 d U
C1 C 0.6428(4) 0.3158(4) -0.04117(19) 0.0639(9) Uani 1 1 d U
H1A H 0.7103 0.3766 -0.0107 0.096 Uiso 1 1 calc R
H1B H 0.5574 0.3713 -0.0360 0.096 Uiso 1 1 calc R
H1C H 0.6656 0.3179 -0.0939 0.096 Uiso 1 1 calc R
F2 F 0.4424(9) 0.6035(13) 0.2489(6) 0.118(3) Uani 0.70 1 d PU
F1 F 0.2565(4) 0.4853(6) 0.2186(2) 0.0863(12) Uani 0.70 1 d PU
F3 F 0.3300(6) 0.4559(8) 0.3334(3) 0.121(2) Uani 0.70 1 d PU
F1' F 0.4131(15) 0.504(2) 0.3345(6) 0.127(3) Uani 0.30 1 d PU
F2' F 0.2431(11) 0.4401(16) 0.2595(8) 0.100(2) Uani 0.30 1 d PU
F3' F 0.3982(19) 0.594(3) 0.2307(11) 0.090(2) Uani 0.30 1 d PU

loop_
_atom_site_aniso_label
_atom_site_aniso_U_11
_atom_site_aniso_U_22
_atom_site_aniso_U_33
_atom_site_aniso_U_23
_atom_site_aniso_U_13
_atom_site_aniso_U_12
Al1 0.0412(5) 0.0448(5) 0.0239(4) -0.0008(3) -0.0005(3) -0.0039(4)
O1 0.0447(10) 0.0446(11) 0.0215(8) -0.0051(7) -0.0002(7) -0.0023(8)
C3 0.0323(12) 0.0352(12) 0.0208(10) -0.0023(9) 0.0021(9) -0.0037(10)
C8 0.0385(13) 0.0328(12) 0.0267(11) 0.0052(9) 0.0012(9) 0.0011(10)
C5 0.0370(13) 0.0462(14) 0.0271(11) 0.0015(10) -0.0025(10) 0.0037(11)
C6 0.0414(14) 0.0444(14) 0.0225(11) -0.0061(10) 0.0016(10) -0.0007(11)
C7 0.0409(13) 0.0332(12) 0.0308(12) -0.0025(9) 0.0076(10) 0.0006(10)
C4 0.0372(13) 0.0362(12) 0.0302(12) -0.0019(10) 0.0027(10) 0.0050(11)
F6 0.138(2) 0.185(3) 0.0522(13) 0.0603(15) 0.0299(13) 0.088(2)
F5 0.126(2) 0.0815(15) 0.0729(14) 0.0101(11) -0.0224(13) 0.0548(14)
C11 0.067(2) 0.074(2) 0.0354(14) 0.0012(14) -0.0064(13) 0.0250(16)
C10 0.0762(18) 0.0472(15) 0.0416(14) -0.0047(12) 0.0127(13) 0.0160(13)
C2 0.0478(17) 0.100(3) 0.0483(18) 0.0095(18) 0.0007(14) 0.0127(17)
F4 0.0957(18) 0.131(2) 0.108(2) 0.0155(17) -0.0658(16) 0.0078(16)
C1 0.091(3) 0.0546(18) 0.0463(17) 0.0033(14) -0.0011(17) -0.0212(17)
F2 0.140(5) 0.0415(19) 0.174(6) -0.026(3) 0.029(4) -0.010(3)
F1 0.087(2) 0.096(3) 0.075(2) -0.011(2) 0.001(2) 0.059(2)
F3 0.199(6) 0.122(4) 0.0471(17) 0.019(2) 0.056(3) 0.112(4)
F1' 0.196(8) 0.128(9) 0.055(3) -0.058(3) -0.026(4) 0.109(7)
F2' 0.075(3) 0.095(7) 0.134(6) -0.004(6) 0.040(5) 0.032(3)
F3' 0.144(8) 0.038(4) 0.091(6) 0.003(5) 0.043(5) 0.022(5)

loop_
_atom_type_symbol
_atom_type_description
_atom_type_scat_dispersion_real
_atom_type_scat_dispersion_imag
_atom_type_scat_source
C C 0.0033 0.0016 'International Tables Vol C Tables 4.2.6.8 and 6.1.1.4'
H H 0.0000 0.0000 'International Tables Vol C Tables 4.2.6.8 and 6.1.1.4'
F F 0.0171 0.0103 'International Tables Vol C Tables 4.2.6.8 and 6.1.1.4'
Al Al 0.0645 0.0514 'International Tables Vol C Tables 4.2.6.8 and 6.1.1.4'
O O 0.0106 0.0060 'International Tables Vol C Tables 4.2.6.8 and 6.1.1.4'

loop_
_geom_angle_atom_site_label_1
_geom_angle_atom_site_label_2
_geom_angle_atom_site_label_3
_geom_angle
_geom_angle_site_symmetry_1
_geom_angle_site_symmetry_3
O1 Al1 O1 78.68(8) 3_655 .
O1 Al1 C2 112.55(14) 3_655 .
O1 Al1 C2 110.52(12) . .
O1 Al1 C1 110.76(12) 3_655 .
O1 Al1 C1 111.01(14) . .
C2 Al1 C1 124.20(17) . .
O1 Al1 Al1 39.41(6) 3_655 3_655
O1 Al1 Al1 39.28(5) . 3_655
C2 Al1 Al1 118.33(13) . 3_655
C1 Al1 Al1 117.45(13) . 3_655
C3 O1 Al1 130.61(15) . 3_655
C3 O1 Al1 127.91(15) . .
Al1 O1 Al1 101.32(8) 3_655 .
C4 C3 O1 119.7(2) . .
C4 C3 C8 120.8(2) . .
O1 C3 C8 119.5(2) . .
C7 C8 C3 119.2(2) . .
C6 C5 C4 121.2(2) . .
C6 C5 C11 118.5(2) . .
C4 C5 C11 120.3(2) . .
C5 C6 C7 119.1(2) . .
C8 C7 C6 120.9(2) . .
C8 C7 C10 119.2(2) . .
C6 C7 C10 120.0(2) . .
C3 C4 C5 118.8(2) . .
F6 C11 F5 107.1(3) . .
F6 C11 F4 106.5(3) . .
F5 C11 F4 104.7(3) . .
F6 C11 C5 113.1(3) . .
F5 C11 C5 113.7(3) . .
F4 C11 C5 111.1(3) . .
F3' C10 F3 122.4(10) . .
F3' C10 F2' 108.2(11) . .
F3 C10 F2' 72.5(6) . .
F3' C10 F2 23.3(11) . .
F3 C10 F2 112.2(6) . .
F2' C10 F2 127.8(8) . .
F3' C10 F1 78.6(9) . .
F3 C10 F1 104.8(4) . .
F2' C10 F1 35.6(5) . .
F2 C10 F1 101.6(5) . .
F3' C10 F1' 98.1(12) . .
F3 C10 F1' 40.1(8) . .
F2' C10 F1' 110.6(9) . .
F2 C10 F1' 79.1(10) . .
F1 C10 F1' 135.4(6) . .
F3' C10 C7 116.9(10) . .
F3 C10 C7 114.6(3) . .
F2' C10 C7 112.6(6) . .
F2 C10 C7 111.3(6) . .
F1 C10 C7 111.4(3) . .
F1' C10 C7 109.5(6) . .
F3' F2 F1' 107(3) . .
F3' F2 C10 65(2) . .
F1' F2 C10 50.1(6) . .
F3' F1 F2' 106.2(13) . .
F3' F1 C10 46.9(7) . .
F2' F1 C10 66.1(10) . .
F2' F3 C10 52.9(4) . .
F2' F3 F1' 122.1(10) . .
C10 F3 F1' 72.0(8) . .
F2 F1' C10 50.9(6) . .
F2 F1' F3 110.8(11) . .
C10 F1' F3 67.9(9) . .
F3 F2' F1 127.0(14) . .
F3 F2' C10 54.6(6) . .
F1 F2' C10 78.3(9) . .
F2 F3' C10 92(3) . .
F2 F3' F1 145(3) . .
C10 F3' F1 54.5(7) . .

loop_
_geom_bond_atom_site_label_1
_geom_bond_atom_site_label_2
_geom_bond_distance
_geom_bond_site_symmetry_2
Al1 O1 1.8778(18) 3_655
Al1 O1 1.8829(19) .
Al1 C2 1.945(3) .
Al1 C1 1.948(3) .
Al1 Al1 2.9085(16) 3_655
O1 C3 1.392(3) .
O1 Al1 1.8778(18) 3_655
C3 C4 1.396(3) .
C3 C8 1.390(3) .
C8 C7 1.397(3) .
C5 C6 1.389(4) .
C5 C4 1.396(3) .
C5 C11 1.505(4) .
C6 C7 1.390(3) .
C7 C10 1.501(4) .
F6 C11 1.308(4) .
F5 C11 1.324(4) .
C11 F4 1.354(4) .
C10 F3' 1.228(17) .
C10 F3 1.306(5) .
C10 F2' 1.277(12) .
C10 F2 1.356(8) .
C10 F1 1.368(5) .
C10 F1' 1.341(11) .
F2 F3' 0.54(2) .
F2 F1' 1.716(19) .
F1 F3' 1.647(17) .
F1 F2' 0.812(11) .
F3 F2' 1.527(15) .
F3 F1' 0.908(18) .
